data_2210737
loop_
_publ_author_name
'Akitsu, Takashiro'
'Einaga, Yasuaki'

_publ_section_title
;
 A chiral photochromic Schiff base:
 (<i>R</i>)-4-bromo-2-[(1-phenylethyl)iminomethyl]phenol
;
_journal_coeditor_code OB2054
_journal_issue 10
_journal_name_full 'Acta Crystallographica Section E'
_journal_page_first o4315
_journal_page_last o4317
_journal_paper_doi 10.1107/S1600536806034891
_journal_volume 62
_journal_year 2006
_chemical_formula_iupac 'C15 H14 Br N O'
_chemical_formula_moiety 'C15 H14 Br N O'
_chemical_formula_sum 'C15 H14 Br N O'
_chemical_formula_weight 304.18
_chemical_name_systematic
;
(R)-4-bromo-2-[(1-phenylethyl)iminomethyl]phenol
;
_space_group_IT_number 5
_symmetry_cell_setting monoclinic
_symmetry_space_group_name_Hall 'C 2y'
_symmetry_space_group_name_H-M 'C 1 2 1'
_atom_sites_solution_hydrogens mixed
_atom_sites_solution_primary direct
_atom_sites_solution_secondary difmap
_cell_angle_alpha 90.00
_cell_angle_beta 129.07(3)
_cell_angle_gamma 90.00
_cell_formula_units_Z 4
_cell_length_a 20.955(8)
_cell_length_b 5.795(3)
_cell_length_c 14.611(7)
_cell_measurement_reflns_used 24
_cell_measurement_temperature 297(2)
_cell_measurement_theta_max 13.8
_cell_measurement_theta_min 10.0
_cell_volume 1377.5(13)
_computing_cell_refinement 'WinAFC Diffractometer Control Software'
_computing_data_collection 'WinAFC Diffractometer Control Software (Rigaku, 1999)'
_computing_data_reduction 'TEXSAN (Molecular Structure Corporation, 2001)'
_computing_molecular_graphics 'ORTEPII (Johnson, 1976)'
_computing_publication_material TEXSAN
_computing_structure_refinement 'SHELXL97 (Sheldrick, 1997)'
_computing_structure_solution 'SIR92 (Altomare <i>et al.</i>,  1994)'
_diffrn_ambient_temperature 297(2)
_diffrn_measured_fraction_theta_full 1.000
_diffrn_measured_fraction_theta_max 1.000
_diffrn_measurement_device_type 'Rigaku AFC-7R'
_diffrn_measurement_method \w-2\q
_diffrn_radiation_monochromator graphite
_diffrn_radiation_source 'Rigaku rotating anode generator'
_diffrn_radiation_type 'Mo K\a'
_diffrn_radiation_wavelength 0.71073
_diffrn_reflns_av_R_equivalents 0.1130
_diffrn_reflns_limit_h_max 26
_diffrn_reflns_limit_h_min -10
_diffrn_reflns_limit_k_max 7
_diffrn_reflns_limit_k_min 0
_diffrn_reflns_limit_l_max 14
_diffrn_reflns_limit_l_min -18
_diffrn_reflns_number 1907
_diffrn_reflns_theta_full 27.56
_diffrn_reflns_theta_max 27.56
_diffrn_reflns_theta_min 2.50
_diffrn_standards_decay_% 1.37
_diffrn_standards_interval_count 150
_diffrn_standards_number 3
_exptl_absorpt_coefficient_mu 2.972
_exptl_absorpt_correction_T_max 0.552
_exptl_absorpt_correction_T_min 0.396
_exptl_absorpt_correction_type psi-scan
_exptl_absorpt_process_details '(North <i>et al.</i>,  1968)'
_exptl_crystal_colour green
_exptl_crystal_density_diffrn 1.467
_exptl_crystal_density_method 'not measured'
_exptl_crystal_description prism
_exptl_crystal_F_000 616
_exptl_crystal_size_max 0.30
_exptl_crystal_size_mid 0.30
_exptl_crystal_size_min 0.20
_refine_diff_density_max 0.727
_refine_diff_density_min -0.487
_refine_ls_abs_structure_details 'Flack (1983), no Friedel pairs'
_refine_ls_abs_structure_Flack -0.01(2)
_refine_ls_extinction_method none
_refine_ls_goodness_of_fit_ref 1.085
_refine_ls_hydrogen_treatment constr
_refine_ls_matrix_type full
_refine_ls_number_parameters 164
_refine_ls_number_reflns 1743
_refine_ls_number_restraints 1
_refine_ls_restrained_S_all 1.084
_refine_ls_R_factor_all 0.0608
_refine_ls_R_factor_gt 0.0456
_refine_ls_shift/su_max 0.000
_refine_ls_shift/su_mean 0.000
_refine_ls_structure_factor_coef Fsqd
_refine_ls_weighting_details 'calc w=1/[\s^2^(Fo^2^)+(0.0737P)^2^+0.6987P] where P=(Fo^2^+2Fc^2^)/3'
_refine_ls_weighting_scheme calc
_refine_ls_wR_factor_gt 0.1176
_refine_ls_wR_factor_ref 0.1281
_reflns_number_gt 1425
_reflns_number_total 1743
_reflns_threshold_expression I>2\s(I)
_cod_data_source_file ob2054.cif
_cod_data_source_block I
_cod_original_sg_symbol_H-M 'C 2'
_cod_database_code 2210737
_cod_database_fobs_code 2210737

loop_
_symmetry_equiv_pos_as_xyz
'x, y, z'
'-x, y, -z'
'x+1/2, y+1/2, z'
'-x+1/2, y+1/2, -z'

loop_
_atom_site_type_symbol
_atom_site_label
_atom_site_fract_x
_atom_site_fract_y
_atom_site_fract_z
_atom_site_U_iso_or_equiv
_atom_site_adp_type
_atom_site_calc_flag
_atom_site_refinement_flags
_atom_site_occupancy
Br Br1 0.41682(3) 0.53391(18) 0.26315(5) 0.0735(3) Uani d . 1
O O1 0.0909(2) 0.0538(10) 0.0179(4) 0.0722(11) Uani d . 1
H H1A 0.0534 0.1339 -0.0359 0.087 Uiso d R 1
N N1 0.0233(3) 0.4037(8) -0.1245(4) 0.0537(10) Uani d . 1
C C1 0.1626(4) 0.1602(10) 0.0688(5) 0.0546(11) Uani d . 1
C C2 0.2339(4) 0.0600(15) 0.1653(6) 0.0665(15) Uani d . 1
H H2A 0.2311 -0.0820 0.1923 0.079 Uiso calc R 1
C C3 0.3094(4) 0.1662(11) 0.2228(5) 0.0628(13) Uani d . 1
H H3A 0.3570 0.0967 0.2879 0.076 Uiso calc R 1
C C4 0.3134(3) 0.3775(11) 0.1822(5) 0.0545(12) Uani d . 1
C C5 0.2436(3) 0.4829(9) 0.0853(4) 0.0525(13) Uani d . 1
H H5A 0.2473 0.6240 0.0585 0.060 Uiso calc R 1
C C6 0.1675(3) 0.3757(10) 0.0278(4) 0.0491(10) Uani d . 1
C C7 0.0935(3) 0.4913(9) -0.0721(4) 0.0525(13) Uani d . 1
H H7A 0.0983 0.6325 -0.0976 0.060 Uiso calc R 1
C C8 -0.0494(3) 0.5287(15) -0.2258(4) 0.0565(10) Uani d . 1
H H8A -0.0309 0.6686 -0.2408 0.066 Uiso calc R 1
C C9 -0.1028(4) 0.5971(13) -0.1937(6) 0.0722(19) Uani d . 1
H H9A -0.0712 0.6887 -0.1232 0.088 Uiso calc R 1
H H9B -0.1221 0.4608 -0.1806 0.088 Uiso calc R 1
H H9C -0.1489 0.6851 -0.2569 0.088 Uiso calc R 1
C C10 -0.0915(3) 0.3713(11) -0.3323(5) 0.0567(12) Uani d . 1
C C11 -0.0850(5) 0.4105(15) -0.4202(6) 0.0746(17) Uani d . 1
H H11A -0.0565 0.5396 -0.4150 0.092 Uiso calc R 1
C C12 -0.1192(6) 0.265(2) -0.5129(7) 0.100(3) Uani d . 1
H H12A -0.1145 0.2969 -0.5708 0.121 Uiso calc R 1
C C13 -0.1609(6) 0.071(2) -0.5222(6) 0.099(3) Uani d . 1
H H13A -0.1827 -0.0318 -0.5845 0.115 Uiso calc R 1
C C14 -0.1696(4) 0.031(2) -0.4378(6) 0.0879(18) Uani d . 1
H H14A -0.1999 -0.0952 -0.4450 0.106 Uiso calc R 1
C C15 -0.1339(4) 0.1760(13) -0.3433(6) 0.0720(16) Uani d . 1
H H15A -0.1381 0.1425 -0.2851 0.088 Uiso calc R 1

loop_
_atom_site_aniso_label
_atom_site_aniso_U_11
_atom_site_aniso_U_22
_atom_site_aniso_U_33
_atom_site_aniso_U_12
_atom_site_aniso_U_13
_atom_site_aniso_U_23
Br1 0.0591(3) 0.0747(4) 0.0810(4) -0.0109(4) 0.0415(3) -0.0138(4)
O1 0.064(2) 0.053(2) 0.082(2) -0.005(2) 0.0376(19) 0.018(3)
N1 0.060(2) 0.044(2) 0.056(2) 0.000(2) 0.036(2) 0.002(2)
C1 0.062(3) 0.042(3) 0.060(3) -0.001(2) 0.038(2) 0.004(2)
C2 0.074(3) 0.043(3) 0.078(3) 0.004(3) 0.046(3) 0.002(3)
C3 0.058(3) 0.054(3) 0.062(3) 0.007(3) 0.031(3) 0.006(3)
C4 0.057(3) 0.054(3) 0.053(3) 0.001(2) 0.035(2) -0.007(2)
C5 0.064(3) 0.042(3) 0.060(3) 0.001(2) 0.043(2) 0.002(2)
C6 0.059(3) 0.042(2) 0.053(3) 0.000(2) 0.038(2) -0.002(2)
C7 0.063(3) 0.047(4) 0.054(2) -0.001(2) 0.040(2) 0.004(2)
C8 0.063(2) 0.045(2) 0.057(2) 0.000(4) 0.036(2) 0.008(3)
C9 0.074(3) 0.076(5) 0.067(3) 0.011(3) 0.045(3) -0.001(3)
C10 0.059(3) 0.054(3) 0.051(3) 0.012(3) 0.032(2) 0.010(2)
C11 0.085(4) 0.076(4) 0.069(3) 0.021(4) 0.052(3) 0.014(3)
C12 0.132(7) 0.104(7) 0.068(4) 0.049(6) 0.065(5) 0.025(5)
C13 0.103(5) 0.092(8) 0.056(3) 0.035(6) 0.029(3) 0.001(4)
C14 0.085(4) 0.062(3) 0.078(4) 0.000(5) 0.033(3) 0.000(5)
C15 0.074(4) 0.062(4) 0.068(3) -0.006(3) 0.039(3) -0.004(3)

loop_
_atom_type_symbol
_atom_type_description
_atom_type_scat_dispersion_real
_atom_type_scat_dispersion_imag
_atom_type_scat_source
C C 0.0033 0.0016 'International Tables Vol C Tables 4.2.6.8 and 6.1.1.4'
H H 0.0000 0.0000 'International Tables Vol C Tables 4.2.6.8 and 6.1.1.4'
N N 0.0061 0.0033 'International Tables Vol C Tables 4.2.6.8 and 6.1.1.4'
O O 0.0106 0.0060 'International Tables Vol C Tables 4.2.6.8 and 6.1.1.4'
Br Br -0.2901 2.4595 'International Tables Vol C Tables 4.2.6.8 and 6.1.1.4'

loop_
_geom_angle_atom_site_label_1
_geom_angle_atom_site_label_2
_geom_angle_atom_site_label_3
_geom_angle
_geom_angle_publ_flag
C1 O1 H1A 109.5 ?
C7 N1 C8 118.8(5) yes
O1 C1 C2 119.2(5) ?
O1 C1 C6 121.9(5) no
C2 C1 C6 118.9(6) ?
C1 C2 C3 121.4(7) ?
C1 C2 H2A 119.3 ?
C3 C2 H2A 119.3 ?
C4 C3 C2 119.1(6) ?
C4 C3 H3A 120.4 ?
C2 C3 H3A 120.4 ?
C5 C4 C3 121.3(5) ?
C5 C4 Br1 118.5(4) ?
C3 C4 Br1 120.1(5) ?
C4 C5 C6 119.3(5) ?
C4 C5 H5A 120.3 ?
C6 C5 H5A 120.3 ?
C5 C6 C1 119.9(5) ?
C5 C6 C7 119.2(5) no
C1 C6 C7 120.9(5) ?
N1 C7 C6 121.3(5) yes
N1 C7 H7A 119.3 ?
C6 C7 H7A 119.3 ?
N1 C8 C9 108.2(4) no
N1 C8 C10 107.4(6) no
C9 C8 C10 114.2(5) ?
N1 C8 H8A 109.0 ?
C9 C8 H8A 109.0 ?
C10 C8 H8A 109.0 ?
C8 C9 H9A 109.5 ?
C8 C9 H9B 109.5 ?
H9A C9 H9B 109.5 ?
C8 C9 H9C 109.5 ?
H9A C9 H9C 109.5 ?
H9B C9 H9C 109.5 ?
C15 C10 C11 117.1(6) ?
C15 C10 C8 121.8(5) ?
C11 C10 C8 121.0(6) ?
C12 C11 C10 121.5(8) ?
C12 C11 H11A 119.2 ?
C10 C11 H11A 119.2 ?
C11 C12 C13 120.7(8) ?
C11 C12 H12A 119.7 ?
C13 C12 H12A 119.7 ?
C14 C13 C12 118.8(9) ?
C14 C13 H13A 120.6 ?
C12 C13 H13A 120.6 ?
C15 C14 C13 120.4(10) ?
C15 C14 H14A 119.8 ?
C13 C14 H14A 119.8 ?
C14 C15 C10 121.5(7) ?
C14 C15 H15A 119.3 ?
C10 C15 H15A 119.3 ?

loop_
_geom_bond_atom_site_label_1
_geom_bond_atom_site_label_2
_geom_bond_distance
_geom_bond_publ_flag
Br1 C4 1.921(6) yes
O1 C1 1.335(7) yes
O1 H1A 0.8199 ?
N1 C7 1.261(7) yes
N1 C8 1.482(7) yes
C1 C2 1.379(9) ?
C1 C6 1.416(8) ?
C2 C3 1.384(10) ?
C2 H2A 0.9300 ?
C3 C4 1.385(9) ?
C3 H3A 0.9300 ?
C4 C5 1.381(8) ?
C5 C6 1.395(7) ?
C5 H5A 0.9300 ?
C6 C7 1.459(7) ?
C7 H7A 0.9300 ?
C8 C9 1.514(9) ?
C8 C10 1.517(9) ?
C8 H8A 0.9800 ?
C9 H9A 0.9600 ?
C9 H9B 0.9600 ?
C9 H9C 0.9600 ?
C10 C15 1.384(10) ?
C10 C11 1.392(9) ?
C11 C12 1.355(13) ?
C11 H11A 0.9300 ?
C12 C13 1.379(16) ?
C12 H12A 0.9300 ?
C13 C14 1.376(14) ?
C13 H13A 0.9300 ?
C14 C15 1.367(12) ?
C14 H14A 0.9300 ?
C15 H15A 0.9300 ?

loop_
_geom_hbond_atom_site_label_D
_geom_hbond_atom_site_label_H
_geom_hbond_atom_site_label_A
_geom_hbond_distance_DH
_geom_hbond_distance_HA
_geom_hbond_distance_DA
_geom_hbond_angle_DHA
_geom_hbond_publ_flag
O1 H1A N1 0.81 1.88 2.593(7) 146 yes

loop_
_geom_torsion_atom_site_label_1
_geom_torsion_atom_site_label_2
_geom_torsion_atom_site_label_3
_geom_torsion_atom_site_label_4
_geom_torsion
_geom_torsion_publ_flag
O1 C1 C2 C3 -178.4(6) ?
C6 C1 C2 C3 0.4(9) ?
C1 C2 C3 C4 -0.1(10) ?
C2 C3 C4 C5 -0.4(9) ?
C2 C3 C4 Br1 178.0(5) ?
C3 C4 C5 C6 0.7(7) ?
Br1 C4 C5 C6 -177.8(4) ?
C4 C5 C6 C1 -0.4(7) ?
C4 C5 C6 C7 177.9(5) ?
O1 C1 C6 C5 178.7(5) ?
C2 C1 C6 C5 -0.1(8) ?
O1 C1 C6 C7 0.4(8) no
C2 C1 C6 C7 -178.4(6) ?
C8 N1 C7 C6 -179.6(5) yes
C5 C6 C7 N1 -178.0(5) ?
C1 C6 C7 N1 0.3(7) yes
C7 N1 C8 C9 -115.9(6) yes
C7 N1 C8 C10 120.4(5) yes
N1 C8 C10 C15 71.2(7) ?
C9 C8 C10 C15 -48.7(8) ?
N1 C8 C10 C11 -105.0(6) ?
C9 C8 C10 C11 135.1(7) ?
C15 C10 C11 C12 0.6(10) ?
C8 C10 C11 C12 176.9(7) ?
C10 C11 C12 C13 -0.9(12) ?
C11 C12 C13 C14 2.2(13) ?
C12 C13 C14 C15 -3.3(14) ?
C13 C14 C15 C10 3.1(13) ?
C11 C10 C15 C14 -1.6(10) ?
C8 C10 C15 C14 -178.0(7) ?

loop_
_cod_related_entry_id
_cod_related_entry_database
_cod_related_entry_code
1 ChemSpider 30655070
